data_4311257
loop_
_publ_author_name
'Augusto Cingolani'
'E. Effendy'
'Fabio Marchetti'
'Claudio Pettinari'
'Riccardo Pettinari'
'Brian W. Skelton'
'Allan H. White'

_publ_contact_author_address
;
   Department of Chemistry
   University of Western Australia
   35 Stirling Highway
   Crawley
   Western Australia 6009
   Australia
;
_publ_contact_author_email bws@crystal.uwa.edu.au
_publ_contact_author_fax (+61)_08_9380_1118
_publ_contact_author_name 'Skelton, B. W.'
_publ_contact_author_phone (+61)_08-9380_3481
_publ_section_title
;
 Silver Coordination Chemistry of a New Versatile "Janus"-type
 N2,O2-Bichelating Donor, Formation of an Unprecedented Supramolecular
 Network of Binuclear Silver Building Blocks Containing a Five-Coordinate
 \b-Diketonate, and Isolation of Unexpected Silver-Tin-Silver
 Heterotrimetallic Complexes from Silver Metathesis Reactions
;
_journal_name_full 'Inorganic Chemistry'
_journal_page_first 4387
_journal_page_last 4399
_journal_paper_doi 10.1021/ic0497376
_journal_volume 43
_journal_year 2004
_chemical_formula_moiety 'C76 H69 Ag2 Cl5 P4 Sn1'
_chemical_formula_sum 'C76 H69 Ag2 Cl5 P4 Sn'
_chemical_formula_weight 1618.01
_space_group_IT_number 2
_symmetry_cell_setting triclinic
_symmetry_space_group_name_Hall '-P 1'
_symmetry_space_group_name_H-M 'P -1'
_atom_sites_solution_hydrogens difmap
_atom_sites_solution_primary direct
_atom_sites_solution_secondary difmap
_audit_creation_date 03-12-04
_audit_creation_method Xtal3.6
_cell_angle_alpha 67.144(2)
_cell_angle_beta 81.879(2)
_cell_angle_gamma 74.320(2)
_cell_formula_units_Z 1
_cell_length_a 10.2625(8)
_cell_length_b 12.9580(10)
_cell_length_c 14.4820(10)
_cell_measurement_reflns_used 6591
_cell_measurement_temperature 150(2)
_cell_measurement_theta_max 37.35
_cell_measurement_theta_min 2.37
_cell_volume 1707.2(2)
_computing_cell_refinement 'Siemens SAINT (Siemens, 1995)'
_computing_data_collection 'Siemens SMART (Siemens, 1995)'
_computing_data_reduction 'Siemens SAINT'
_computing_molecular_graphics xtal
_computing_publication_material 'xtal BONDLA CIFIO'
_computing_structure_refinement 'xtal CRYLSQ'
_computing_structure_solution xtal
_diffrn_ambient_temperature 150(2)
_diffrn_measured_fraction_theta_full 1.0
_diffrn_measured_fraction_theta_max .97
_diffrn_measurement_device_type
;
Bruker SMART CCD diffractometer
;
_diffrn_measurement_method '\w scans'
_diffrn_radiation_detector 'CCD area detector'
_diffrn_radiation_monochromator graphite
_diffrn_radiation_source 'sealed tube'
_diffrn_radiation_type 'Mo K\a'
_diffrn_radiation_wavelength .71073
_diffrn_reflns_av_R_equivalents .024
_diffrn_reflns_av_sigmaI/netI .071
_diffrn_reflns_limit_h_max 17
_diffrn_reflns_limit_h_min -17
_diffrn_reflns_limit_k_max 22
_diffrn_reflns_limit_k_min -20
_diffrn_reflns_limit_l_max 24
_diffrn_reflns_limit_l_min -24
_diffrn_reflns_number 33994
_diffrn_reflns_theta_full 37.0
_diffrn_reflns_theta_max 37.55
_diffrn_reflns_theta_min 1.53
_diffrn_standards_decay_% 0
_diffrn_standards_number 0
_exptl_absorpt_coefficient_mu 1.264
_exptl_absorpt_correction_T_max 1
_exptl_absorpt_correction_T_min .83
_exptl_absorpt_correction_type multi-scan
_exptl_absorpt_process_details
;
 SADABS; Sheldrick, 1996
;
_exptl_crystal_colour colourless
_exptl_crystal_density_diffrn 1.574
_exptl_crystal_density_method 'not measured'
_exptl_crystal_description rhomb
_exptl_crystal_F_000 814
_exptl_crystal_size_max .39
_exptl_crystal_size_mid .28
_exptl_crystal_size_min .17
_refine_diff_density_max 1.87
_refine_diff_density_min -.884
_refine_ls_extinction_method none
_refine_ls_goodness_of_fit_all 1.014
_refine_ls_goodness_of_fit_ref 1.078
_refine_ls_hydrogen_treatment noref
_refine_ls_matrix_type atomblock
_refine_ls_number_constraints 0
_refine_ls_number_parameters 530
_refine_ls_number_reflns 13099
_refine_ls_number_restraints 0
_refine_ls_R_factor_all .057
_refine_ls_R_factor_gt .037
_refine_ls_shift/su_max .014
_refine_ls_shift/su_mean .001
_refine_ls_structure_factor_coef F
_refine_ls_weighting_scheme calc
_refine_ls_wR_factor_all .051
_refine_ls_wR_factor_ref .047
_reflns_d_resolution_high .583
_reflns_d_resolution_low 13.298
_reflns_Friedel_coverage 0
_reflns_limit_h_max 17
_reflns_limit_h_min 0
_reflns_limit_k_max 22
_reflns_limit_k_min -21
_reflns_limit_l_max 24
_reflns_limit_l_min -24
_reflns_number_gt 13099
_reflns_number_total 17429
_reflns_threshold_expression 'F    > 4.00 sig(F   )'
_cod_data_source_file ic0497376si20040415_034835.cif
_cod_data_source_block agqpsn
_cod_original_sg_symbol_Hall -p_1
_cod_original_formula_sum 'C76 H69 Ag2 Cl5 P4 Sn1'
_cod_database_code 4311257

loop_
_symmetry_equiv_pos_as_xyz
+x,+y,+z
-x,-y,-z

loop_
_atom_site_label
_atom_site_fract_x
_atom_site_fract_y
_atom_site_fract_z
_atom_site_U_iso_or_equiv
_atom_site_adp_type
_atom_site_calc_flag
_atom_site_calc_attached_atom
_atom_site_occupancy
_atom_site_disorder_assembly
_atom_site_disorder_group
Sn .50000 .50000 .50000 .01666(12) Uani ? ? 1.00000 ? ?
Ag .356503(13) .279201(11) .736501(10) .01757(10) Uani ? ? 1.00000 ? ?
Cl1 .29584(5) .41574(5) .53628(4) .0287(4) Uani ? ? 1.00000 ? ?
Cl2 .58557(4) .34566(4) .66958(3) .0207(3) Uani ? ? 1.00000 ? ?
Cl3 .61248(10) .36937(8) .42146(7) .0256(7) Uani ? ? .50000 ? ?
C1 .5890(4) .3779(3) .4256(3) .022(3) Uani ? ? .50000 ? ?
C2 .7420(4) .3530(4) .4136(3) .028(3) Uani ? ? .50000 ? ?
C3 .8013(6) .2509(4) .3816(4) .043(4) Uani ? ? .50000 ? ?
C4 .9544(6) .2288(5) .3675(5) .057(5) Uani ? ? .50000 ? ?
P1 .22169(5) .38250(5) .84323(4) .0214(4) Uani ? ? 1.00000 ? ?
C111 .26608(18) .50629(17) .84975(15) .0220(14) Uani ? ? 1.00000 ? ?
C112 .40179(19) .50064(17) .85524(15) .0222(14) Uani ? ? 1.00000 ? ?
C113 .4386(2) .58541(18) .87563(16) .0263(16) Uani ? ? 1.00000 ? ?
C114 .3401(2) .67696(19) .88822(17) .0299(18) Uani ? ? 1.00000 ? ?
C115 .2060(2) .6851(2) .8785(2) .045(3) Uani ? ? 1.00000 ? ?
C116 .1679(2) .6001(2) .8597(2) .041(2) Uani ? ? 1.00000 ? ?
C121 .20946(18) .29289(18) .97586(15) .0231(15) Uani ? ? 1.00000 ? ?
C122 .2196(2) .33028(19) 1.05238(16) .0267(16) Uani ? ? 1.00000 ? ?
C123 .2119(2) .2576(2) 1.15251(16) .0306(18) Uani ? ? 1.00000 ? ?
C124 .1927(2) .1481(2) 1.17696(18) .0324(18) Uani ? ? 1.00000 ? ?
C125 .1813(2) .1108(2) 1.1014(2) .035(2) Uani ? ? 1.00000 ? ?
C126 .1907(2) .1821(2) 1.00180(18) .032(2) Uani ? ? 1.00000 ? ?
C131 .0433(3) .4199(3) .8170(3) .018(2) Uani ? ? .50000 ? ?
C132 .0152(4) .4665(4) .7152(3) .024(3) Uani ? ? .50000 ? ?
C133 -.1179(4) .5029(4) .6853(3) .028(3) Uani ? ? .50000 ? ?
C134 -.2221(4) .4878(3) .7562(3) .024(3) Uani ? ? .50000 ? ?
C135 -.1963(4) .4392(3) .8572(3) .024(3) Uani ? ? .50000 ? ?
C136 -.0636(3) .4057(3) .8878(3) .019(2) Uani ? ? .50000 ? ?
C131' .0496(3) .4489(3) .7934(3) .018(3) Uani ? ? .50000 ? ?
C132' .0308(4) .5262(3) .6936(3) .022(3) Uani ? ? .50000 ? ?
C133' -.0969(4) .5658(4) .6538(3) .026(3) Uani ? ? .50000 ? ?
C134' -.2055(4) .5287(4) .7125(3) .028(3) Uani ? ? .50000 ? ?
C135' -.1883(4) .4542(4) .8107(3) .027(3) Uani ? ? .50000 ? ?
C136' -.0607(4) .4147(3) .8517(3) .022(3) Uani ? ? .50000 ? ?
P2 .33071(5) .09281(4) .74257(4) .0187(3) Uani ? ? 1.00000 ? ?
C211 .4605(2) .01275(16) .68064(14) .0226(14) Uani ? ? 1.00000 ? ?
C212 .4686(3) -.10258(19) .69642(17) .043(2) Uani ? ? 1.00000 ? ?
C213 .5659(4) -.1585(2) .6443(2) .064(3) Uani ? ? 1.00000 ? ?
C214 .6567(3) -.1032(3) .5775(2) .063(3) Uani ? ? 1.00000 ? ?
C215 .6509(2) .0091(3) .5632(2) .051(3) Uani ? ? 1.00000 ? ?
C216 .5527(2) .0682(2) .61429(15) .0282(17) Uani ? ? 1.00000 ? ?
C221 .3142(2) -.01405(17) .86859(14) .0237(15) Uani ? ? 1.00000 ? ?
C222 .1916(2) -.04283(18) .91045(16) .0270(16) Uani ? ? 1.00000 ? ?
C223 .1832(3) -.1190(2) 1.00855(17) .034(2) Uani ? ? 1.00000 ? ?
C224 .2963(3) -.1676(2) 1.06680(16) .035(2) Uani ? ? 1.00000 ? ?
C225 .4187(3) -.1400(2) 1.02621(17) .0338(19) Uani ? ? 1.00000 ? ?
C226 .4283(2) -.06358(18) .92760(15) .0282(17) Uani ? ? 1.00000 ? ?
C231 .1803(3) .1010(3) .6967(3) .018(2) Uani ? ? .50000 ? ?
C232 .0737(4) .1952(4) .6951(4) .030(3) Uani ? ? .50000 ? ?
C233 -.0566(4) .2066(4) .6702(4) .038(4) Uani ? ? .50000 ? ?
C234 -.0814(5) .1220(5) .6432(4) .038(4) Uani ? ? .50000 ? ?
C235 .0231(5) .0267(4) .6427(4) .034(4) Uani ? ? .50000 ? ?
C236 .1512(4) .0166(4) .6692(3) .024(3) Uani ? ? .50000 ? ?
C231' .1634(3) .1301(3) .6791(2) .016(2) Uani ? ? .50000 ? ?
C232' .0734(4) .2348(4) .6690(3) .026(3) Uani ? ? .50000 ? ?
C233' -.0510(4) .2659(4) .6246(4) .037(4) Uani ? ? .50000 ? ?
C234' -.0836(4) .1907(4) .5896(4) .036(4) Uani ? ? .50000 ? ?
C235' .0049(5) .0862(4) .5990(4) .036(4) Uani ? ? .50000 ? ?
C236' .1289(4) .0557(4) .6433(3) .028(3) Uani ? ? .50000 ? ?
H1a .56400 .40376 .35768 .03200 Uiso ? ? .50000 ? ?
H1b .57482 .30254 .46070 .03200 Uiso ? ? .50000 ? ?
H2a .78220 .33998 .47593 .11600 Uiso ? ? .50000 ? ?
H2b .77312 .41907 .36346 .11600 Uiso ? ? .50000 ? ?
H3a .76462 .26124 .32381 .15000 Uiso ? ? .50000 ? ?
H3b .78021 .18278 .43615 .15000 Uiso ? ? .50000 ? ?
H4a .98841 .16281 .35152 .21100 Uiso ? ? .50000 ? ?
H4b .99220 .21560 .43036 .21100 Uiso ? ? .50000 ? ?
H4c .97661 .29406 .31803 .21100 Uiso ? ? .50000 ? ?
H112 .47018 .43889 .84496 .02800 Uiso ? ? 1.00000 ? ?
H113 .53246 .58031 .88126 .03300 Uiso ? ? 1.00000 ? ?
H114 .36561 .73466 .90303 .03700 Uiso ? ? 1.00000 ? ?
H115 .13736 .74904 .88632 .05600 Uiso ? ? 1.00000 ? ?
H116 .07393 .60857 .85073 .05200 Uiso ? ? 1.00000 ? ?
H122 .23098 .40597 1.03617 .03300 Uiso ? ? 1.00000 ? ?
H123 .21875 .28324 1.20487 .03700 Uiso ? ? 1.00000 ? ?
H124 .18643 .09895 1.24590 .03900 Uiso ? ? 1.00000 ? ?
H125 .16682 .03613 1.11827 .04300 Uiso ? ? 1.00000 ? ?
H126 .18514 .15523 .95025 .03800 Uiso ? ? 1.00000 ? ?
H132 .08773 .47635 .66416 .03000 Uiso ? ? .50000 ? ?
H133 -.13869 .53689 .61594 .03300 Uiso ? ? .50000 ? ?
H134 -.31347 .50644 .74151 .03300 Uiso ? ? .50000 ? ?
H135 -.26930 .42682 .90739 .02800 Uiso ? ? .50000 ? ?
H136 -.04588 .37338 .96030 .02600 Uiso ? ? .50000 ? ?
H132' .10650 .55286 .65145 .02900 Uiso ? ? .50000 ? ?
H133' -.10903 .61697 .58588 .03300 Uiso ? ? .50000 ? ?
H134' -.29399 .54986 .68903 .03300 Uiso ? ? .50000 ? ?
H135' -.26405 .42742 .85408 .03300 Uiso ? ? .50000 ? ?
H136' -.05079 .36585 .92343 .02600 Uiso ? ? .50000 ? ?
H212 .40611 -.14254 .74356 .05400 Uiso ? ? 1.00000 ? ?
H213 .56735 -.23764 .65499 .08100 Uiso ? ? 1.00000 ? ?
H214 .72312 -.14216 .54228 .07700 Uiso ? ? 1.00000 ? ?
H215 .71459 .04881 .51792 .06300 Uiso ? ? 1.00000 ? ?
H216 .54901 .14702 .60263 .03600 Uiso ? ? 1.00000 ? ?
H222 .11234 -.00900 .87076 .03400 Uiso ? ? 1.00000 ? ?
H223 .09860 -.13833 1.03635 .04100 Uiso ? ? 1.00000 ? ?
H224 .28863 -.21989 1.13438 .04500 Uiso ? ? 1.00000 ? ?
H225 .49889 -.17422 1.06606 .04300 Uiso ? ? 1.00000 ? ?
H226 .51272 -.04448 .89999 .03500 Uiso ? ? 1.00000 ? ?
H232 .09215 .25457 .71135 .03500 Uiso ? ? .50000 ? ?
H233 -.12860 .27173 .67416 .04800 Uiso ? ? .50000 ? ?
H234 -.16952 .12851 .62351 .04900 Uiso ? ? .50000 ? ?
H235 .00608 -.03222 .62577 .04200 Uiso ? ? .50000 ? ?
H236 .22228 -.05161 .67068 .03300 Uiso ? ? .50000 ? ?
H232' .09842 .28710 .68989 .03500 Uiso ? ? .50000 ? ?
H233' -.11361 .33829 .61905 .04500 Uiso ? ? .50000 ? ?
H234' -.16891 .21301 .55790 .04300 Uiso ? ? .50000 ? ?
H235' -.02082 .03187 .58096 .04200 Uiso ? ? .50000 ? ?
H236' .19212 -.01620 .64838 .03300 Uiso ? ? .50000 ? ?

loop_
_atom_site_aniso_label
_atom_site_aniso_U_11
_atom_site_aniso_U_22
_atom_site_aniso_U_33
_atom_site_aniso_U_12
_atom_site_aniso_U_13
_atom_site_aniso_U_23
Sn .01437(7) .01920(8) .01741(7) -.00635(6) .00210(5) -.00714(6)
Ag .01614(6) .01872(6) .02018(6) -.00504(4) .00158(4) -.00980(5)
Cl1 .0261(2) .0468(3) .0181(2) -.0231(2) .00036(16) -.0078(2)
Cl2 .01540(16) .0264(2) .01894(18) -.00750(15) -.00148(14) -.00486(16)
Cl3 .0290(4) .0250(4) .0213(4) -.0030(3) .0029(3) -.0104(3)
C1 .0285(18) .0199(16) .0147(14) -.0090(14) .0007(13) -.0025(12)
C2 .029(2) .0251(19) .028(2) -.0002(15) .0023(16) -.0118(16)
C3 .058(3) .022(2) .040(3) -.006(2) .025(2) -.0112(19)
C4 .053(3) .039(3) .053(3) .011(2) .022(3) -.012(3)
P1 .01401(19) .0304(2) .0273(2) -.00240(17) -.00089(17) -.0206(2)
C111 .0184(7) .0276(9) .0251(9) -.0032(7) -.0019(6) -.0163(7)
C112 .0194(8) .0232(8) .0251(9) -.0046(7) .0013(7) -.0111(7)
C113 .0244(9) .0280(10) .0289(10) -.0103(7) .0006(7) -.0110(8)
C114 .0364(11) .0301(10) .0316(11) -.0103(9) .0000(9) -.0189(9)
C115 .0305(11) .0472(15) .075(2) .0023(10) -.0071(12) -.0479(15)
C116 .0214(9) .0470(14) .0736(19) .0037(9) -.0089(10) -.0469(14)
C121 .0168(7) .0311(9) .0303(9) -.0078(7) .0053(7) -.0214(8)
C122 .0274(9) .0324(10) .0280(10) -.0102(8) .0006(8) -.0179(8)
C123 .0320(10) .0385(12) .0270(10) -.0096(9) .0010(8) -.0180(9)
C124 .0285(10) .0327(11) .0337(11) -.0063(9) .0046(9) -.0125(9)
C125 .0347(11) .0316(11) .0444(13) -.0128(9) .0114(10) -.0222(10)
C126 .0305(10) .0383(12) .0392(12) -.0156(9) .0099(9) -.0264(10)
C131 .0178(14) .0201(15) .0184(15) -.0033(12) -.0027(12) -.0084(12)
C132 .0200(16) .0296(19) .0181(16) -.0071(14) -.0013(13) -.0045(14)
C133 .0224(17) .038(2) .0235(18) -.0065(16) -.0075(14) -.0085(16)
C134 .0194(16) .0251(18) .029(2) -.0028(13) -.0072(14) -.0109(15)
C135 .0132(14) .0244(17) .034(2) -.0053(13) .0031(13) -.0123(16)
C136 .0165(14) .0208(15) .0184(15) -.0020(12) .0002(11) -.0088(13)
C131' .0121(13) .0241(16) .0243(16) -.0017(11) .0007(11) -.0171(14)
C132' .0209(16) .0263(18) .0207(16) -.0034(14) -.0019(13) -.0104(14)
C133' .0283(19) .029(2) .0219(17) -.0025(15) -.0063(15) -.0097(15)
C134' .0231(17) .030(2) .035(2) .0001(15) -.0081(16) -.0179(18)
C135' .0152(15) .028(2) .037(2) -.0034(14) .0019(14) -.0153(17)
C136' .0204(15) .0250(17) .0216(16) -.0059(13) -.0005(13) -.0101(14)
P2 .0218(2) .0194(2) .0184(2) -.00950(17) .00389(16) -.00922(17)
C211 .0308(9) .0184(8) .0157(7) -.0018(7) -.0022(7) -.0054(6)
C212 .084(2) .0169(9) .0226(10) -.0023(11) -.0094(11) -.0066(8)
C213 .109(3) .0344(13) .0389(14) .0347(15) -.0363(16) -.0259(12)
C214 .0530(16) .090(2) .0436(15) .0398(16) -.0266(13) -.0514(17)
C215 .0220(10) .099(2) .0389(13) .0039(12) -.0012(9) -.0442(15)
C216 .0211(8) .0429(12) .0217(9) -.0042(8) .0011(7) -.0158(9)
C221 .0343(10) .0228(8) .0209(8) -.0151(8) .0079(7) -.0128(7)
C222 .0354(10) .0251(9) .0255(9) -.0156(8) .0100(8) -.0128(8)
C223 .0503(14) .0278(10) .0296(10) -.0231(10) .0176(10) -.0129(9)
C224 .0609(16) .0275(10) .0211(9) -.0202(10) .0112(10) -.0103(8)
C225 .0515(14) .0302(11) .0222(9) -.0142(10) -.0005(9) -.0095(8)
C226 .0392(11) .0293(10) .0220(9) -.0173(9) .0030(8) -.0110(8)
C231 .0182(14) .0171(14) .0150(14) -.0028(12) -.0031(11) -.0006(12)
C232 .0264(19) .027(2) .037(2) -.0095(16) -.0081(17) -.0089(17)
C233 .0224(19) .036(2) .049(3) -.0013(17) -.0121(19) -.007(2)
C234 .025(2) .049(3) .040(3) -.016(2) -.0082(18) -.010(2)
C235 .035(2) .043(3) .031(2) -.019(2) -.0024(18) -.015(2)
C236 .0218(16) .032(2) .0234(17) -.0107(15) -.0004(13) -.0136(15)
C231' .0142(13) .0154(13) .0159(14) -.0028(11) -.0050(11) -.0025(11)
C232' .0162(15) .0255(18) .040(2) -.0036(13) -.0034(15) -.0160(17)
C233' .0229(19) .032(2) .054(3) .0019(16) -.013(2) -.017(2)
C234' .025(2) .037(2) .046(3) -.0015(17) -.0148(19) -.014(2)
C235' .032(2) .037(2) .048(3) -.0039(18) -.017(2) -.023(2)
C236' .0265(18) .028(2) .033(2) .0057(15) -.0117(16) -.0196(17)

loop_
_atom_type_symbol
_atom_type_description
_atom_type_oxidation_number
_atom_type_number_in_cell
_atom_type_scat_dispersion_real
_atom_type_scat_dispersion_imag
_atom_type_scat_source
C ? 0 76 .002 .002 'IT Vol C. Table 6.1.1.4  Table 6.1.1.5'
H ? 0 69 0 0 'IT Vol C. Table 6.1.1.4  Table 6.1.1.5'
Ag ? 0 2 -1.085 1.101 'IT Vol C. Table 6.1.1.4  Table 6.1.1.5'
Cl ? 0 5 .132 .159 'IT Vol C. Table 6.1.1.4  Table 6.1.1.5'
P ? 0 4 .09 .095 'IT Vol C. Table 6.1.1.4  Table 6.1.1.5'
Sn ? 0 1 -.873 1.424 'IT Vol C. Table 6.1.1.4  Table 6.1.1.5'

loop_
_diffrn_attenuator_code
_diffrn_attenuator_scale
? ?

loop_
_geom_angle_atom_site_label_1
_geom_angle_atom_site_label_2
_geom_angle_atom_site_label_3
_geom_angle_site_symmetry_1
_geom_angle_site_symmetry_2
_geom_angle_site_symmetry_3
_geom_angle
_geom_angle_publ_flag
Cl1 Sn Cl2 . . . 86.501(15) ?
Cl1 Sn Cl3 . . . 89.91(3) ?
Cl1 Sn C1 . . . 85.88(12) ?
Cl1 Sn Cl1 . . '2 666' 180.0000 ?
Cl1 Sn Cl2 . . '2 666' 93.499(16) ?
Cl1 Sn Cl3 . . '2 666' 90.09(3) ?
Cl1 Sn C1 . . '2 666' 94.12(12) ?
Cl2 Sn Cl3 . . . 88.98(2) ?
Cl2 Sn C1 . . . 90.39(8) ?
Cl2 Sn Cl1 . . '2 666' 93.499(15) ?
Cl2 Sn Cl2 . . '2 666' 180.0000 ?
Cl2 Sn Cl3 . . '2 666' 91.02(2) ?
Cl2 Sn C1 . . '2 666' 89.61(8) ?
Cl3 Sn Cl1 . . '2 666' 90.09(3) ?
Cl3 Sn Cl2 . . '2 666' 91.02(2) ?
Cl3 Sn Cl3 . . '2 666' 180.0000 ?
Cl3 Sn C1 . . '2 666' 175.64(12) ?
C1 Sn Cl1 . . '2 666' 94.12(12) ?
C1 Sn Cl2 . . '2 666' 89.61(8) ?
C1 Sn Cl3 . . '2 666' 175.64(12) ?
C1 Sn C1 . . '2 666' 180.0000 ?
Cl1 Sn Cl2 '2 666' . '2 666' 86.501(15) ?
Cl1 Sn Cl3 '2 666' . '2 666' 89.91(3) ?
Cl1 Sn C1 '2 666' . '2 666' 85.88(12) ?
Cl2 Sn Cl3 '2 666' . '2 666' 88.98(2) ?
Cl2 Sn C1 '2 666' . '2 666' 90.39(9) ?
Cl1 Ag Cl2 . . . 79.629(15) ?
Cl1 Ag P1 . . . 108.130(18) ?
Cl1 Ag P2 . . . 100.02(2) ?
Cl2 Ag P1 . . . 111.10(2) ?
Cl2 Ag P2 . . . 121.162(18) ?
P1 Ag P2 . . . 123.960(18) ?
Sn Cl1 Ag . . . 94.604(19) ?
Sn Cl2 Ag . . . 97.024(15) ?
Sn Cl3 C1 . . . 42.3(12) ?
Sn Cl3 C2 . . . 115.1(3) ?
C1 Cl3 C2 . . . 157.3(12) ?
Sn C1 C2 . . . 114.4(3) ?
Sn C1 H1a . . . 114.5 ?
Sn C1 H1b . . . 114.8 ?
C2 C1 H1a . . . 101.4 ?
C2 C1 H1b . . . 101.4 ?
H1a C1 H1b . . . 108.8 ?
C1 C2 C3 . . . 112.6(5) ?
C1 C2 H2a . . . 110.7 ?
C1 C2 H2b . . . 111.8 ?
C3 C2 H2a . . . 109.8 ?
C3 C2 H2b . . . 107.2 ?
H2a C2 H2b . . . 104.5 ?
C2 C3 C4 . . . 111.9(5) ?
C2 C3 H3a . . . 111.0 ?
C2 C3 H3b . . . 107.1 ?
C4 C3 H3a . . . 109.6 ?
C4 C3 H3b . . . 107.3 ?
H3a C3 H3b . . . 109.8 ?
C3 C4 H4a . . . 109.9 ?
C3 C4 H4b . . . 108.6 ?
C3 C4 H4c . . . 108.6 ?
H4a C4 H4b . . . 108.5 ?
H4a C4 H4c . . . 112.4 ?
H4b C4 H4c . . . 108.9 ?
Ag P1 C111 . . . 121.08(6) ?
Ag P1 C121 . . . 114.60(7) ?
Ag P1 C131 . . . 109.77(14) ?
Ag P1 C131' . . . 108.02(14) ?
C111 P1 C121 . . . 101.45(11) ?
C111 P1 C131 . . . 109.30(15) ?
C111 P1 C131' . . . 100.94(15) ?
C121 P1 C131 . . . 98.02(12) ?
C121 P1 C131' . . . 109.64(12) ?
P1 C111 C112 . . . 118.12(16) ?
P1 C111 C116 . . . 122.03(18) ?
C112 C111 C116 . . . 119.5(2) ?
C111 C112 C113 . . . 119.87(19) ?
C111 C112 H112 . . . 120.2 ?
C113 C112 H112 . . . 119.9 ?
C112 C113 C114 . . . 120.3(2) ?
C112 C113 H113 . . . 119.8 ?
C114 C113 H113 . . . 119.9 ?
C113 C114 C115 . . . 119.8(3) ?
C113 C114 H114 . . . 120.1 ?
C115 C114 H114 . . . 120.1 ?
C114 C115 C116 . . . 120.4(2) ?
C114 C115 H115 . . . 120.1 ?
C116 C115 H115 . . . 119.5 ?
C111 C116 C115 . . . 120.0(2) ?
C111 C116 H116 . . . 120.6 ?
C115 C116 H116 . . . 119.3 ?
P1 C121 C122 . . . 122.62(17) ?
P1 C121 C126 . . . 118.7(2) ?
C122 C121 C126 . . . 118.71(19) ?
C121 C122 C123 . . . 120.3(2) ?
C121 C122 H122 . . . 119.91 ?
C123 C122 H122 . . . 119.8 ?
C122 C123 C124 . . . 120.3(3) ?
C122 C123 H123 . . . 120.3 ?
C124 C123 H123 . . . 119.5 ?
C123 C124 C125 . . . 119.8(2) ?
C123 C124 H124 . . . 119.8 ?
C125 C124 H124 . . . 120.4 ?
C124 C125 C126 . . . 120.2(3) ?
C124 C125 H125 . . . 119.7 ?
C126 C125 H125 . . . 120.2 ?
C121 C126 C125 . . . 120.8(3) ?
C121 C126 H126 . . . 119.5 ?
C125 C126 H126 . . . 119.7 ?
P1 C131 C132 . . . 115.0(3) ?
P1 C131 C136 . . . 126.1(3) ?
C132 C131 C136 . . . 118.9(3) ?
C131 C132 C133 . . . 120.5(3) ?
C131 C132 H132 . . . 120.8 ?
C133 C132 H132 . . . 118.7 ?
C132 C133 C134 . . . 119.8(4) ?
C132 C133 H133 . . . 121.3 ?
C134 C133 H133 . . . 118.8 ?
C133 C134 C135 . . . 120.6(4) ?
C133 C134 H134 . . . 124.4 ?
C135 C134 H134 . . . 115.0 ?
C134 C135 C136 . . . 120.0(3) ?
C134 C135 H135 . . . 120.8 ?
C136 C135 H135 . . . 119.2 ?
C131 C136 C135 . . . 120.2(3) ?
C131 C136 H136 . . . 120.2 ?
C135 C136 H136 . . . 119.6 ?
P1 C131' C132' . . . 120.9(3) ?
P1 C131' C136' . . . 119.7(2) ?
C132' C131' C136' . . . 119.1(3) ?
C131' C132' C133' . . . 120.4(3) ?
C131' C132' H132' . . . 120.7 ?
C133' C132' H132' . . . 118.9 ?
C132' C133' C134' . . . 119.7(3) ?
C132' C133' H133' . . . 120.2 ?
C134' C133' H133' . . . 120.1 ?
C133' C134' C135' . . . 120.3(4) ?
C133' C134' H134' . . . 123.8 ?
C135' C134' H134' . . . 115.9 ?
C134' C135' C136' . . . 120.5(4) ?
C134' C135' H135' . . . 121.8 ?
C136' C135' H135' . . . 117.7 ?
C131' C136' C135' . . . 120.0(3) ?
C131' C136' H136' . . . 120.2 ?
C135' C136' H136' . . . 119.7 ?
Ag P2 C211 . . . 118.48(7) ?
Ag P2 C221 . . . 115.29(9) ?
Ag P2 C231 . . . 113.91(12) ?
Ag P2 C231' . . . 104.49(11) ?
C211 P2 C221 . . . 103.31(8) ?
C211 P2 C231 . . . 104.77(16) ?
C211 P2 C231' . . . 107.79(14) ?
C221 P2 C231 . . . 98.63(13) ?
C221 P2 C231' . . . 106.86(12) ?
P2 C211 C212 . . . 122.18(17) ?
P2 C211 C216 . . . 118.74(17) ?
C212 C211 C216 . . . 119.1(2) ?
C211 C212 C213 . . . 120.0(3) ?
C211 C212 H212 . . . 119.7 ?
C213 C212 H212 . . . 120.3 ?
C212 C213 C214 . . . 121.1(3) ?
C212 C213 H213 . . . 118.3 ?
C214 C213 H213 . . . 120.6 ?
C213 C214 C215 . . . 119.2(3) ?
C213 C214 H214 . . . 120.5 ?
C215 C214 H214 . . . 120.3 ?
C214 C215 C216 . . . 121.1(3) ?
C214 C215 H215 . . . 120.5 ?
C216 C215 H215 . . . 118.4 ?
C211 C216 C215 . . . 119.6(3) ?
C211 C216 H216 . . . 120.3 ?
C215 C216 H216 . . . 120.1 ?
P2 C221 C222 . . . 123.03(15) ?
P2 C221 C226 . . . 118.10(16) ?
C222 C221 C226 . . . 118.75(17) ?
C221 C222 C223 . . . 120.5(2) ?
C221 C222 H222 . . . 119.54 ?
C223 C222 H222 . . . 119.9 ?
C222 C223 C224 . . . 120.5(2) ?
C222 C223 H223 . . . 119.8 ?
C224 C223 H223 . . . 119.7 ?
C223 C224 C225 . . . 119.58(19) ?
C223 C224 H224 . . . 119.4 ?
C225 C224 H224 . . . 121.0 ?
C224 C225 C226 . . . 120.3(2) ?
C224 C225 H225 . . . 120.3 ?
C226 C225 H225 . . . 119.4 ?
C221 C226 C225 . . . 120.3(2) ?
C221 C226 H226 . . . 119.64 ?
C225 C226 H226 . . . 120.1 ?
P2 C231 C232 . . . 116.7(4) ?
P2 C231 C236 . . . 126.1(3) ?
C232 C231 C236 . . . 116.9(4) ?
C231 C232 C233 . . . 123.0(5) ?
C231 C232 H232 . . . 118.1 ?
C233 C232 H232 . . . 119.0 ?
C232 C233 C234 . . . 118.6(4) ?
C232 C233 H233 . . . 119.7 ?
C234 C233 H233 . . . 121.7 ?
C233 C234 C235 . . . 120.2(5) ?
C233 C234 H234 . . . 120.7 ?
C235 C234 H234 . . . 119.0 ?
C234 C235 C236 . . . 120.0(6) ?
C234 C235 H235 . . . 120.5 ?
C236 C235 H235 . . . 119.5 ?
C231 C236 C235 . . . 121.3(4) ?
C231 C236 H236 . . . 119.6 ?
C235 C236 H236 . . . 119.0 ?
P2 C231' C232' . . . 118.5(4) ?
P2 C231' C236' . . . 122.5(2) ?
C232' C231' C236' . . . 119.0(4) ?
C231' C232' C233' . . . 121.0(5) ?
C231' C232' H232' . . . 119.2 ?
C233' C232' H232' . . . 119.7 ?
C232' C233' C234' . . . 119.2(4) ?
C232' C233' H233' . . . 120.3 ?
C234' C233' H233' . . . 120.5 ?
C233' C234' C235' . . . 120.6(5) ?
C233' C234' H234' . . . 119.0 ?
C235' C234' H234' . . . 120.4 ?
C234' C235' C236' . . . 120.0(6) ?
C234' C235' H235' . . . 120.5 ?
C236' C235' H235' . . . 119.2 ?
C231' C236' C235' . . . 120.2(4) ?
C231' C236' H236' . . . 119.4 ?
C235' C236' H236' . . . 120.4 ?

loop_
_geom_bond_atom_site_label_1
_geom_bond_atom_site_label_2
_geom_bond_site_symmetry_1
_geom_bond_site_symmetry_2
_geom_bond_distance
_geom_bond_publ_flag
Sn Cl1 . . 2.5175(6) ?
Sn Cl2 . . 2.5781(4) ?
Sn Cl3 . . 2.3579(11) ?
Sn C1 . . 2.182(4) ?
Sn Cl1 . '2 666' 2.5175(6) ?
Sn Cl2 . '2 666' 2.5781(4) ?
Sn Cl3 . '2 666' 2.3579(11) ?
Sn C1 . '2 666' 2.182(4) ?
Ag Cl1 . . 2.8026(5) ?
Ag Cl2 . . 2.6475(5) ?
Ag P1 . . 2.4692(6) ?
Ag P2 . . 2.4668(6) ?
C1 C2 . . 1.514(6) ?
C1 H1a . . .957 ?
C1 H1b . . .951 ?
C2 C3 . . 1.515(8) ?
C2 H2a . . .981 ?
C2 H2b . . .981 ?
C3 C4 . . 1.518(8) ?
C3 H3a . . .914 ?
C3 H3b . . .982 ?
C4 H4a . . .936 ?
C4 H4b . . .976 ?
C4 H4c . . .931 ?
P1 C111 . . 1.821(3) ?
P1 C121 . . 1.825(2) ?
P1 C131 . . 1.818(4) ?
P1 C131' . . 1.854(3) ?
C111 C112 . . 1.387(3) ?
C111 C116 . . 1.395(3) ?
C112 C113 . . 1.394(4) ?
C112 H112 . . .956 ?
C113 C114 . . 1.389(3) ?
C113 H113 . . .960 ?
C114 C115 . . 1.374(4) ?
C114 H114 . . .959 ?
C115 C116 . . 1.392(5) ?
C115 H115 . . .965 ?
C116 H116 . . .962 ?
C121 C122 . . 1.397(4) ?
C121 C126 . . 1.396(4) ?
C122 C123 . . 1.394(3) ?
C122 H122 . . .952 ?
C123 C124 . . 1.385(4) ?
C123 H123 . . .956 ?
C124 C125 . . 1.387(4) ?
C124 H124 . . .957 ?
C125 C126 . . 1.385(3) ?
C125 H125 . . .949 ?
C126 H126 . . .952 ?
C131 C132 . . 1.397(5) ?
C131 C136 . . 1.391(5) ?
C132 C133 . . 1.392(6) ?
C132 H132 . . .969 ?
C133 C134 . . 1.371(6) ?
C133 H133 . . .957 ?
C134 C135 . . 1.383(6) ?
C134 H134 . . .937 ?
C135 C136 . . 1.393(5) ?
C135 H135 . . .967 ?
C136 H136 . . .991 ?
C131' C132' . . 1.406(5) ?
C131' C136' . . 1.378(5) ?
C132' C133' . . 1.390(6) ?
C132' H132' . . .971 ?
C133' C134' . . 1.378(6) ?
C133' H133' . . .952 ?
C134' C135' . . 1.377(6) ?
C134' H134' . . .947 ?
C135' C136' . . 1.397(6) ?
C135' H135' . . .979 ?
C136' H136' . . .987 ?
P2 C211 . . 1.815(2) ?
P2 C221 . . 1.8310(17) ?
P2 C231 . . 1.727(4) ?
P2 C231' . . 1.918(4) ?
C211 C212 . . 1.402(3) ?
C211 C216 . . 1.382(3) ?
C212 C213 . . 1.383(4) ?
C212 H212 . . .963 ?
C213 C214 . . 1.372(5) ?
C213 H213 . . .973 ?
C214 C215 . . 1.373(6) ?
C214 H214 . . .946 ?
C215 C216 . . 1.401(4) ?
C215 H215 . . .960 ?
C216 H216 . . .959 ?
C221 C222 . . 1.397(3) ?
C221 C226 . . 1.401(3) ?
C222 C223 . . 1.386(3) ?
C222 H222 . . .963 ?
C223 C224 . . 1.387(4) ?
C223 H223 . . .959 ?
C224 C225 . . 1.387(4) ?
C224 H224 . . .956 ?
C225 C226 . . 1.394(3) ?
C225 H225 . . .972 ?
C226 H226 . . .956 ?
C231 C232 . . 1.396(5) ?
C231 C236 . . 1.411(7) ?
C232 C233 . . 1.388(7) ?
C232 H232 . . .957 ?
C233 C234 . . 1.390(10) ?
C233 H233 . . .975 ?
C234 C235 . . 1.402(7) ?
C234 H234 . . .959 ?
C235 C236 . . 1.379(7) ?
C235 H235 . . .951 ?
C236 H236 . . .977 ?
C231' C232' . . 1.386(5) ?
C231' C236' . . 1.397(7) ?
C232' C233' . . 1.400(7) ?
C232' H232' . . .944 ?
C233' C234' . . 1.387(9) ?
C233' H233' . . .964 ?
C234' C235' . . 1.380(7) ?
C234' H234' . . .967 ?
C235' C236' . . 1.396(7) ?
C235' H235' . . .947 ?
C236' H236' . . .963 ?

loop_
_geom_torsion_atom_site_label_1
_geom_torsion_atom_site_label_2
_geom_torsion_atom_site_label_3
_geom_torsion_atom_site_label_4
_geom_torsion_site_symmetry_1
_geom_torsion_site_symmetry_2
_geom_torsion_site_symmetry_3
_geom_torsion_site_symmetry_4
_geom_torsion
_geom_torsion_publ_flag
? ? ? ? ? ? ? ? ? ?
